data_1567462
loop_
_publ_author_name
'Britton, Luke'
'Docherty, Jamie'
'Sklyaruk, Jan'
'Cooney, Jessica'
'Nichol, Gary Stephen'
'Dominey, Andrew'
'Thomas, Stephen P.'

_publ_section_title
;
 Iron-catalysed Alkene and Heteroarene H/D Exchange by Reversible
 Protonation of Iron-hydride Intermediates
;
_journal_name_full 'Chemical Science'
_journal_paper_doi 10.1039/D2SC03802A
_journal_year 2022
_chemical_formula_moiety 'C20 H42 Fe N4 O2 P4'
_chemical_formula_sum 'C20 H42 Fe N4 O2 P4'
_chemical_formula_weight 550.30
_space_group_crystal_system monoclinic
_space_group_IT_number 14
_space_group_name_Hall '-P 2yn'
_space_group_name_H-M_alt 'P 1 21/n 1'
_atom_sites_solution_hydrogens mixed
_atom_sites_solution_primary dual
_audit_creation_date 2020-07-10
_audit_creation_method
;
Olex2 1.3-beta
(compiled 2020.06.28 svn.raecde09e for OlexSys, GUI svn.r6132)
;
_audit_update_record
;
2021-03-26 deposited with the CCDC.	2022-08-09 downloaded from the CCDC.
;
_cell_angle_alpha 90
_cell_angle_beta 91.861(2)
_cell_angle_gamma 90
_cell_formula_units_Z 4
_cell_length_a 10.4604(6)
_cell_length_b 17.5579(11)
_cell_length_c 14.6107(9)
_cell_measurement_reflns_used 9509
_cell_measurement_temperature 100.0
_cell_measurement_theta_max 35.31
_cell_measurement_theta_min 2.70
_cell_volume 2682.0(3)
_computing_cell_refinement 'SAINT V8.40A (Bruker, 2019)'
_computing_data_reduction 'SAINT V8.40A (Bruker, 2019)'
_computing_molecular_graphics 'Olex2 1.3-beta (Dolomanov et al., 2009)'
_computing_publication_material 'Olex2 1.3-beta (Dolomanov et al., 2009)'
_computing_structure_refinement 'SHELXL 2018/3 (Sheldrick, 2015)'
_computing_structure_solution 'SHELXT  (Sheldrick, 2015)'
_diffrn_ambient_temperature 100.0
_diffrn_measured_fraction_theta_full 1.000
_diffrn_measured_fraction_theta_max 0.952
_diffrn_measurement_device_type 'Bruker D8 VENTURE'
_diffrn_measurement_method '\f and \w scans'
_diffrn_radiation_type MoK\a
_diffrn_radiation_wavelength 0.71073
_diffrn_reflns_av_R_equivalents 0.0279
_diffrn_reflns_av_unetI/netI 0.0136
_diffrn_reflns_Laue_measured_fraction_full 1.000
_diffrn_reflns_Laue_measured_fraction_max 0.952
_diffrn_reflns_limit_h_max 16
_diffrn_reflns_limit_h_min -16
_diffrn_reflns_limit_k_max 28
_diffrn_reflns_limit_k_min -28
_diffrn_reflns_limit_l_max 23
_diffrn_reflns_limit_l_min -22
_diffrn_reflns_number 241200
_diffrn_reflns_point_group_measured_fraction_full 1.000
_diffrn_reflns_point_group_measured_fraction_max 0.952
_diffrn_reflns_theta_full 25.242
_diffrn_reflns_theta_max 35.598
_diffrn_reflns_theta_min 2.267
_diffrn_source_current 1.4
_diffrn_source_power 0.07
_diffrn_source_voltage 50.0
_diffrn_standards_number 0
_exptl_absorpt_coefficient_mu 0.825
_exptl_absorpt_correction_T_max 0.7470
_exptl_absorpt_correction_T_min 0.6628
_exptl_absorpt_correction_type multi-scan
_exptl_absorpt_process_details
;
SADABS-2016/2 (Bruker,2016/2) was used for absorption correction.
wR2(int) was 0.1129 before and 0.0479 after correction.
The Ratio of minimum to maximum transmission is 0.8873.
The \l/2 correction factor is Not present.
;
_exptl_crystal_colour yellow
_exptl_crystal_colour_primary yellow
_exptl_crystal_density_diffrn 1.363
_exptl_crystal_description block
_exptl_crystal_F_000 1168
_exptl_crystal_recrystallization_method 'The material was recrystallised from pentane by slow cooling'
_exptl_crystal_size_max 0.498
_exptl_crystal_size_mid 0.368
_exptl_crystal_size_min 0.23
_refine_diff_density_max 0.558
_refine_diff_density_min -0.558
_refine_diff_density_rms 0.070
_refine_ls_extinction_method none
_refine_ls_goodness_of_fit_ref 1.196
_refine_ls_hydrogen_treatment mixed
_refine_ls_matrix_type full
_refine_ls_number_parameters 429
_refine_ls_number_reflns 11736
_refine_ls_number_restraints 262
_refine_ls_restrained_S_all 1.193
_refine_ls_R_factor_all 0.0453
_refine_ls_R_factor_gt 0.0403
_refine_ls_shift/su_max 0.001
_refine_ls_shift/su_mean 0.000
_refine_ls_structure_factor_coef Fsqd
_refine_ls_weighting_details 'w=1/[\s^2^(Fo^2^)+(0.0155P)^2^+2.6678P] where P=(Fo^2^+2Fc^2^)/3'
_refine_ls_weighting_scheme calc
_refine_ls_wR_factor_gt 0.0911
_refine_ls_wR_factor_ref 0.0932
_reflns_Friedel_coverage 0.000
_reflns_number_gt 10664
_reflns_number_total 11736
_reflns_threshold_expression 'I > 2\s(I)'
_cod_data_source_file d2sc03802a2.cif
_cod_data_source_block se20006
_cod_database_code 1567462
_shelx_shelxl_version_number 2018/3
_shelx_space_group_comment
;
The symmetry employed for this shelxl refinement is uniquely defined
by the following loop, which should always be used as a source of
symmetry information in preference to the above space-group names.
They are only intended as comments.
;
_shelx_estimated_absorpt_t_max 0.833
_shelx_estimated_absorpt_t_min 0.684
_olex2_refinement_description
;
1. Fixed Uiso
 At 1.2 times of:
  All C(H,H) groups
 At 1.5 times of:
  All C(H,H,H) groups
2. Shared sites
{C3, C4A}
3. Restrained distances
 Fe1-P1A \\sim Fe1-P1
 with sigma of 0.02
 P2A-C6A \\sim P2-C6
 with sigma of 0.02
 P3-C9A \\sim P3-C9
 with sigma of 0.02
 Fe1-P2A \\sim Fe1-P2
 with sigma of 0.02
 P3-C7A \\sim P3-C7
 with sigma of 0.02
 P1A-C1A \\sim P1-C1
 with sigma of 0.02
 P4A-C11A \\sim P4-C11
 with sigma of 0.02
 C2A-C1A \\sim C2-C1
 with sigma of 0.02
 P2A-C2A \\sim P2-C2
 with sigma of 0.02
 P4A-C8A \\sim P4-C8
 with sigma of 0.02
 P1A-C3A \\sim P1-C3
 with sigma of 0.02
 P3-C10A \\sim P3-C10
 with sigma of 0.02
 P1A-C4A \\sim P1-C4
 with sigma of 0.02
 C8A-C7A \\sim C8-C7
 with sigma of 0.02
 P2A-C5A \\sim P2-C5
 with sigma of 0.02
 P4A-C12A \\sim P4-C12
 with sigma of 0.02
4. Uiso/Uaniso restraints and constraints
Uanis(C3) = Uanis(C4A)
5. Rigid body (RIGU) restrains
 Fe1, P1A, P2A, P3, P4A, C1A, C2A, C3A, C4A, C5A, C6A, C7A, C8A, C9A, C10A,
 C11A, C12A
 with sigma for 1-2 distances of 0.004 and sigma for 1-3 distances of 0.004
 Fe1, P1, P2, P3, P4, C1, C2, C3, C4, C5, C6, C7, C8, C9, C10, C11, C12
 with sigma for 1-2 distances of 0.004 and sigma for 1-3 distances of 0.004
6. Others
 Sof(P1A)=Sof(P2A)=Sof(P4A)=Sof(C1A)=Sof(H1AA)=Sof(H1AB)=Sof(C2A)=Sof(H2AA)=
 Sof(H2AB)=Sof(C3A)=Sof(H3AA)=Sof(H3AB)=Sof(H3AC)=Sof(C4A)=Sof(H4AA)=Sof(H4AB)=
 Sof(H4AC)=Sof(C5A)=Sof(H5AA)=Sof(H5AB)=Sof(H5AC)=Sof(C6A)=Sof(H6AA)=Sof(H6AB)=
 Sof(H6AC)=Sof(C7A)=Sof(H7AA)=Sof(H7AB)=Sof(C8A)=Sof(H8AA)=Sof(H8AB)=Sof(C9A)=
 Sof(H9AA)=Sof(H9AB)=Sof(H9AC)=Sof(C10A)=Sof(H10D)=Sof(H10E)=Sof(H10F)=
 Sof(C11A)=Sof(H11D)=Sof(H11E)=Sof(H11F)=Sof(C12A)=Sof(H12D)=Sof(H12E)=
 Sof(H12F)=1-FVAR(1)
 Sof(P1)=Sof(P2)=Sof(P4)=Sof(C1)=Sof(H1A)=Sof(H1B)=Sof(C2)=Sof(H2A)=Sof(H2B)=
 Sof(C3)=Sof(H3A)=Sof(H3B)=Sof(H3C)=Sof(C4)=Sof(H4A)=Sof(H4B)=Sof(H4C)=Sof(C5)=
 Sof(H5A)=Sof(H5B)=Sof(H5C)=Sof(C6)=Sof(H6A)=Sof(H6B)=Sof(H6C)=Sof(C7)=Sof(H7A)=
 Sof(H7B)=Sof(C8)=Sof(H8A)=Sof(H8B)=Sof(C9)=Sof(H9A)=Sof(H9B)=Sof(H9C)=Sof(C10)=
 Sof(H10A)=Sof(H10B)=Sof(H10C)=Sof(C11)=Sof(H11A)=Sof(H11B)=Sof(H11C)=Sof(C12)=
 Sof(H12A)=Sof(H12B)=Sof(H12C)=FVAR(1)
7.a Secondary CH2 refined with riding coordinates:
 C1(H1A,H1B), C1A(H1AA,H1AB), C2(H2A,H2B), C2A(H2AA,H2AB), C7(H7A,H7B),
 C7A(H7AA,H7AB), C8(H8A,H8B), C8A(H8AA,H8AB)
7.b Me refined with riding coordinates:
 C4A(H4AA,H4AB,H4AC)
7.c Idealised Me refined as rotating group:
 C3(H3A,H3B,H3C), C3A(H3AA,H3AB,H3AC), C4(H4A,H4B,H4C), C5(H5A,H5B,H5C),
 C5A(H5AA,H5AB,H5AC), C6(H6A,H6B,H6C), C6A(H6AA,H6AB,H6AC), C9(H9A,H9B,H9C),
 C9A(H9AA,H9AB,H9AC), C10(H10A,H10B,H10C), C10A(H10D,H10E,H10F), C11(H11A,H11B,
 H11C), C11A(H11D,H11E,H11F), C12(H12A,H12B,H12C), C12A(H12D,H12E,H12F),
 C18(H18A,H18B,H18C), C19(H19A,H19B,H19C), C20(H20A,H20B,H20C)
;
_olex2_diffrn_ambient_temperature_device 'Oxford Cryosystems Cryostream 800'
_olex2_exptl_crystal_mounting_method 'The crystal was mounted on a MITIGEN holder in Paratone oil.'
_olex2_submission_original_sample_id JD12.021
_olex2_submission_special_instructions 'No special instructions were received'

loop_
_space_group_symop_operation_xyz
'x, y, z'
'-x+1/2, y+1/2, -z+1/2'
'-x, -y, -z'
'x-1/2, -y-1/2, z-1/2'

loop_
_atom_site_label
_atom_site_type_symbol
_atom_site_fract_x
_atom_site_fract_y
_atom_site_fract_z
_atom_site_U_iso_or_equiv
_atom_site_adp_type
_atom_site_occupancy
_atom_site_site_symmetry_order
_atom_site_calc_flag
_atom_site_refinement_flags_posn
_atom_site_refinement_flags_adp
_atom_site_refinement_flags_occupancy
_atom_site_disorder_assembly
_atom_site_disorder_group
Fe1 Fe 0.27964(2) 0.37055(2) 0.21096(2) 0.01631(4) Uani 1 1 d D . . . .
H H 0.325(2) 0.2945(14) 0.2340(16) 0.042(6) Uiso 1 1 d . . . . .
P1 P 0.4623(2) 0.41572(18) 0.2557(2) 0.0218(3) Uani 0.6360(16) 1 d D . P A 1
P1A P 0.4809(4) 0.4063(3) 0.2449(4) 0.0207(5) Uani 0.3640(16) 1 d D . P A 2
P2 P 0.36740(9) 0.33532(5) 0.08845(6) 0.02168(15) Uani 0.6360(16) 1 d D . P A 1
P2A P 0.25256(11) 0.49194(6) 0.17457(8) 0.0220(3) Uani 0.3640(16) 1 d D . P A 2
P3 P 0.09376(3) 0.31866(2) 0.18089(2) 0.02007(7) Uani 1 1 d D . . . .
P4 P 0.17987(6) 0.47702(3) 0.16522(4) 0.01732(13) Uani 0.6360(16) 1 d D . P A 1
P4A P 0.33134(15) 0.31974(9) 0.07467(10) 0.0209(3) Uani 0.3640(16) 1 d D . P A 2
O1 O 0.15990(12) 0.51156(7) 0.69005(8) 0.0301(2) Uani 1 1 d . . . . .
O2 O 0.25339(11) 0.26577(6) 0.61065(7) 0.0256(2) Uani 1 1 d . . . . .
N1 N 0.21245(11) 0.44882(6) 0.38255(8) 0.01903(19) Uani 1 1 d . . . . .
N2 N 0.17820(12) 0.48673(7) 0.53859(8) 0.0213(2) Uani 1 1 d . . . . .
N3 N 0.20327(11) 0.38909(7) 0.64764(8) 0.0213(2) Uani 1 1 d . . . . .
N4 N 0.25237(12) 0.32583(6) 0.40869(8) 0.0199(2) Uani 1 1 d . . . . .
C1 C 0.5841(3) 0.3975(2) 0.1664(3) 0.0323(7) Uani 0.6360(16) 1 d D . P A 1
H1A H 0.645128 0.440517 0.164705 0.039 Uiso 0.6360(16) 1 calc R U P A 1
H1B H 0.632848 0.350590 0.181842 0.039 Uiso 0.6360(16) 1 calc R U P A 1
C1A C 0.4934(10) 0.5129(5) 0.2535(13) 0.119(6) Uani 0.3640(16) 1 d D . P A 2
H1AA H 0.504125 0.527382 0.318817 0.143 Uiso 0.3640(16) 1 calc R U P A 2
H1AB H 0.570490 0.529956 0.221738 0.143 Uiso 0.3640(16) 1 calc R U P A 2
C2 C 0.5178(3) 0.38867(16) 0.0754(2) 0.0333(5) Uani 0.6360(16) 1 d D . P A 1
H2A H 0.573710 0.360996 0.033269 0.040 Uiso 0.6360(16) 1 calc R U P A 1
H2B H 0.498914 0.439464 0.048800 0.040 Uiso 0.6360(16) 1 calc R U P A 1
C2A C 0.3884(7) 0.5494(3) 0.2163(8) 0.082(3) Uani 0.3640(16) 1 d D . P A 2
H2AA H 0.417260 0.580684 0.164521 0.098 Uiso 0.3640(16) 1 calc R U P A 2
H2AB H 0.356783 0.584954 0.263014 0.098 Uiso 0.3640(16) 1 calc R U P A 2
C3 C 0.5433(2) 0.3776(2) 0.3571(2) 0.0748(10) Uani 0.6360(16) 1 d D . P A 1
H3A H 0.634536 0.390238 0.355961 0.112 Uiso 0.6360(16) 1 calc R U P A 1
H3B H 0.532972 0.322158 0.358315 0.112 Uiso 0.6360(16) 1 calc R U P A 1
H3C H 0.506378 0.399832 0.411756 0.112 Uiso 0.6360(16) 1 calc R U P A 1
C3A C 0.6173(8) 0.3907(9) 0.1820(10) 0.119(6) Uani 0.3640(16) 1 d D . P A 2
H3AA H 0.685039 0.425781 0.202907 0.179 Uiso 0.3640(16) 1 calc R U P A 2
H3AB H 0.597193 0.399482 0.116918 0.179 Uiso 0.3640(16) 1 calc R U P A 2
H3AC H 0.646366 0.338073 0.190953 0.179 Uiso 0.3640(16) 1 calc R U P A 2
C4 C 0.4801(4) 0.5151(3) 0.2783(2) 0.0307(7) Uani 0.6360(16) 1 d D . P A 1
H4A H 0.454264 0.544151 0.223546 0.046 Uiso 0.6360(16) 1 calc R U P A 1
H4B H 0.569753 0.526184 0.294800 0.046 Uiso 0.6360(16) 1 calc R U P A 1
H4C H 0.426113 0.529490 0.329103 0.046 Uiso 0.6360(16) 1 calc R U P A 1
C4A C 0.5433(2) 0.3776(2) 0.3571(2) 0.0748(10) Uani 0.3640(16) 1 d D . P A 2
H4AA H 0.476390 0.383108 0.401980 0.112 Uiso 0.3640(16) 1 calc R U P A 2
H4AB H 0.570969 0.324333 0.354902 0.112 Uiso 0.3640(16) 1 calc R U P A 2
H4AC H 0.616367 0.409949 0.374835 0.112 Uiso 0.3640(16) 1 calc R U P A 2
C5 C 0.4285(13) 0.2387(6) 0.0898(10) 0.0296(18) Uani 0.6360(16) 1 d D . P A 1
H5A H 0.488651 0.232273 0.142026 0.044 Uiso 0.6360(16) 1 calc R U P A 1
H5B H 0.472524 0.228731 0.032813 0.044 Uiso 0.6360(16) 1 calc R U P A 1
H5C H 0.357315 0.202858 0.095205 0.044 Uiso 0.6360(16) 1 calc R U P A 1
C5A C 0.1211(8) 0.5489(5) 0.2140(6) 0.0386(17) Uani 0.3640(16) 1 d D . P A 2
H5AA H 0.102617 0.534680 0.277038 0.058 Uiso 0.3640(16) 1 calc R U P A 2
H5AB H 0.045193 0.540004 0.174372 0.058 Uiso 0.3640(16) 1 calc R U P A 2
H5AC H 0.144368 0.602952 0.211876 0.058 Uiso 0.3640(16) 1 calc R U P A 2
C6 C 0.3012(3) 0.3365(2) -0.03015(18) 0.0405(7) Uani 0.6360(16) 1 d D . P A 1
H6A H 0.230491 0.300013 -0.035962 0.061 Uiso 0.6360(16) 1 calc R U P A 1
H6B H 0.368223 0.322338 -0.072309 0.061 Uiso 0.6360(16) 1 calc R U P A 1
H6C H 0.269789 0.387701 -0.045167 0.061 Uiso 0.6360(16) 1 calc R U P A 1
C6A C 0.2455(16) 0.5226(8) 0.0561(9) 0.065(4) Uani 0.3640(16) 1 d D . P A 2
H6AA H 0.228166 0.577455 0.053288 0.097 Uiso 0.3640(16) 1 calc R U P A 2
H6AB H 0.177014 0.495078 0.022812 0.097 Uiso 0.3640(16) 1 calc R U P A 2
H6AC H 0.327414 0.511968 0.028023 0.097 Uiso 0.3640(16) 1 calc R U P A 2
C7 C 0.0000(2) 0.37264(14) 0.09647(17) 0.0220(4) Uani 0.6360(16) 1 d D . P A 1
H7A H 0.033602 0.365291 0.034524 0.026 Uiso 0.6360(16) 1 calc R U P A 1
H7B H -0.090677 0.356421 0.095784 0.026 Uiso 0.6360(16) 1 calc R U P A 1
C7A C 0.0992(4) 0.2495(3) 0.0956(3) 0.0275(8) Uani 0.3640(16) 1 d D . P A 2
H7AA H 0.133614 0.201328 0.121598 0.033 Uiso 0.3640(16) 1 calc R U P A 2
H7AB H 0.011972 0.239631 0.070006 0.033 Uiso 0.3640(16) 1 calc R U P A 2
C8 C 0.0128(2) 0.45597(13) 0.12609(16) 0.0224(4) Uani 0.6360(16) 1 d D . P A 1
H8A H -0.045912 0.466308 0.176429 0.027 Uiso 0.6360(16) 1 calc R U P A 1
H8B H -0.011671 0.489592 0.074014 0.027 Uiso 0.6360(16) 1 calc R U P A 1
C8A C 0.1852(4) 0.2781(3) 0.0203(3) 0.0303(9) Uani 0.3640(16) 1 d D . P A 2
H8AA H 0.139520 0.317120 -0.017233 0.036 Uiso 0.3640(16) 1 calc R U P A 2
H8AB H 0.208211 0.235428 -0.020218 0.036 Uiso 0.3640(16) 1 calc R U P A 2
C9 C -0.0213(3) 0.30594(19) 0.2711(3) 0.0242(6) Uani 0.6360(16) 1 d D . P A 1
H9A H -0.098716 0.281498 0.245498 0.036 Uiso 0.6360(16) 1 calc R U P A 1
H9B H -0.043374 0.355704 0.296552 0.036 Uiso 0.6360(16) 1 calc R U P A 1
H9C H 0.016487 0.273794 0.319702 0.036 Uiso 0.6360(16) 1 calc R U P A 1
C9A C -0.0345(4) 0.3846(3) 0.1334(4) 0.0289(9) Uani 0.3640(16) 1 d D . P A 2
H9AA H 0.000580 0.415994 0.084749 0.043 Uiso 0.3640(16) 1 calc R U P A 2
H9AB H -0.064275 0.417621 0.182436 0.043 Uiso 0.3640(16) 1 calc R U P A 2
H9AC H -0.106336 0.354499 0.108399 0.043 Uiso 0.3640(16) 1 calc R U P A 2
C10 C 0.0824(3) 0.22012(16) 0.1298(2) 0.0293(5) Uani 0.6360(16) 1 d D . P A 1
H10A H -0.007798 0.206082 0.120511 0.044 Uiso 0.6360(16) 1 calc R U P A 1
H10B H 0.124607 0.183561 0.171425 0.044 Uiso 0.6360(16) 1 calc R U P A 1
H10C H 0.124394 0.219539 0.070783 0.044 Uiso 0.6360(16) 1 calc R U P A 1
C10A C 0.0072(7) 0.2803(5) 0.2743(5) 0.0406(17) Uani 0.3640(16) 1 d D . P A 2
H10D H -0.079096 0.265883 0.252626 0.061 Uiso 0.3640(16) 1 calc R U P A 2
H10E H 0.001353 0.318831 0.322575 0.061 Uiso 0.3640(16) 1 calc R U P A 2
H10F H 0.051915 0.235340 0.298818 0.061 Uiso 0.3640(16) 1 calc R U P A 2
C11 C 0.1473(4) 0.5618(2) 0.2352(3) 0.0234(6) Uani 0.6360(16) 1 d D . P A 1
H11A H 0.228271 0.583120 0.259075 0.035 Uiso 0.6360(16) 1 calc R U P A 1
H11B H 0.094079 0.547290 0.286333 0.035 Uiso 0.6360(16) 1 calc R U P A 1
H11C H 0.102284 0.599954 0.197319 0.035 Uiso 0.6360(16) 1 calc R U P A 1
C11A C 0.3997(6) 0.3642(3) -0.0266(4) 0.0422(12) Uani 0.3640(16) 1 d D . P A 2
H11D H 0.409362 0.325744 -0.074440 0.063 Uiso 0.3640(16) 1 calc R U P A 2
H11E H 0.483613 0.385885 -0.009856 0.063 Uiso 0.3640(16) 1 calc R U P A 2
H11F H 0.342667 0.404734 -0.049358 0.063 Uiso 0.3640(16) 1 calc R U P A 2
C12 C 0.2423(4) 0.5279(4) 0.0654(4) 0.0279(9) Uani 0.6360(16) 1 d D . P A 1
H12A H 0.184682 0.570047 0.048601 0.042 Uiso 0.6360(16) 1 calc R U P A 1
H12B H 0.247649 0.492667 0.013731 0.042 Uiso 0.6360(16) 1 calc R U P A 1
H12C H 0.327554 0.548107 0.081082 0.042 Uiso 0.6360(16) 1 calc R U P A 1
C12A C 0.4323(18) 0.2339(9) 0.0813(16) 0.022(2) Uani 0.3640(16) 1 d D . P A 2
H12D H 0.391218 0.195374 0.118905 0.033 Uiso 0.3640(16) 1 calc R U P A 2
H12E H 0.516056 0.247032 0.109013 0.033 Uiso 0.3640(16) 1 calc R U P A 2
H12F H 0.443530 0.213716 0.019572 0.033 Uiso 0.3640(16) 1 calc R U P A 2
C13 C 0.24273(13) 0.38115(7) 0.34098(9) 0.0182(2) Uani 1 1 d . . . . .
C14 C 0.20572(12) 0.43418(7) 0.47218(9) 0.0185(2) Uani 1 1 d . . . . .
C15 C 0.17927(13) 0.46544(8) 0.62901(10) 0.0217(2) Uani 1 1 d . . . . .
C16 C 0.23125(12) 0.33106(8) 0.58337(9) 0.0198(2) Uani 1 1 d . . . . .
C17 C 0.22982(13) 0.35926(7) 0.49298(9) 0.0188(2) Uani 1 1 d . . . . .
C18 C 0.14754(16) 0.56485(8) 0.51281(11) 0.0274(3) Uani 1 1 d . . . . .
H18A H 0.226463 0.592230 0.499576 0.041 Uiso 1 1 calc R U . . .
H18B H 0.104922 0.590102 0.563284 0.041 Uiso 1 1 calc R U . . .
H18C H 0.090584 0.564834 0.458213 0.041 Uiso 1 1 calc R U . . .
C19 C 0.20381(16) 0.36644(10) 0.74390(10) 0.0287(3) Uani 1 1 d . . . . .
H19A H 0.149847 0.321291 0.750698 0.043 Uiso 1 1 calc R U . . .
H19B H 0.170446 0.408213 0.780658 0.043 Uiso 1 1 calc R U . . .
H19C H 0.291503 0.354614 0.764907 0.043 Uiso 1 1 calc R U . . .
C20 C 0.2825(2) 0.24548(8) 0.40005(11) 0.0314(3) Uani 1 1 d . . . . .
H20A H 0.375263 0.238332 0.406312 0.047 Uiso 1 1 calc R U . . .
H20B H 0.252041 0.227078 0.339887 0.047 Uiso 1 1 calc R U . . .
H20C H 0.240443 0.216806 0.448134 0.047 Uiso 1 1 calc R U . . .

loop_
_atom_site_aniso_label
_atom_site_aniso_U_11
_atom_site_aniso_U_22
_atom_site_aniso_U_33
_atom_site_aniso_U_23
_atom_site_aniso_U_13
_atom_site_aniso_U_12
Fe1 0.01596(8) 0.01459(7) 0.01816(8) 0.00009(6) -0.00301(6) -0.00050(6)
P1 0.0155(6) 0.0220(7) 0.0278(8) 0.0005(5) -0.0008(4) -0.0030(4)
P1A 0.0151(12) 0.0247(13) 0.0221(10) -0.0019(7) -0.0016(8) -0.0046(8)
P2 0.0212(4) 0.0250(4) 0.0191(3) -0.0008(2) 0.0038(3) 0.0031(3)
P2A 0.0213(6) 0.0159(4) 0.0288(5) 0.0019(3) 0.0014(4) -0.0009(3)
P3 0.01474(13) 0.02567(16) 0.01969(14) 0.00006(12) -0.00099(11) -0.00176(12)
P4 0.0164(3) 0.0161(2) 0.0194(2) 0.00332(17) -0.00057(17) -0.00013(18)
P4A 0.0194(6) 0.0236(6) 0.0198(5) -0.0042(4) 0.0027(4) -0.0001(4)
O1 0.0302(6) 0.0335(6) 0.0267(5) -0.0111(4) 0.0034(4) 0.0001(5)
O2 0.0254(5) 0.0266(5) 0.0248(5) 0.0072(4) 0.0003(4) 0.0055(4)
N1 0.0213(5) 0.0146(4) 0.0210(5) -0.0009(4) -0.0013(4) 0.0000(4)
N2 0.0226(5) 0.0174(5) 0.0240(5) -0.0034(4) 0.0009(4) 0.0013(4)
N3 0.0176(5) 0.0272(5) 0.0190(5) -0.0012(4) -0.0001(4) 0.0008(4)
N4 0.0275(5) 0.0142(4) 0.0179(4) -0.0002(3) -0.0020(4) 0.0018(4)
C1 0.0171(14) 0.0289(12) 0.0510(17) -0.0063(12) 0.0012(11) 0.0038(10)
C1A 0.033(4) 0.025(4) 0.297(19) 0.030(7) -0.046(8) -0.011(3)
C2 0.0302(12) 0.0291(11) 0.0417(14) 0.0008(10) 0.0188(10) -0.0014(9)
C2A 0.046(3) 0.019(2) 0.178(10) 0.001(4) -0.049(5) -0.006(2)
C3 0.0460(13) 0.105(2) 0.0703(16) 0.0465(16) -0.0378(12) -0.0388(14)
C3A 0.026(4) 0.192(12) 0.141(9) -0.140(9) 0.019(5) -0.026(5)
C4 0.0183(13) 0.0399(19) 0.0338(12) -0.0153(12) 0.0014(9) -0.0040(11)
C4A 0.0460(13) 0.105(2) 0.0703(16) 0.0465(16) -0.0378(12) -0.0388(14)
C5 0.025(2) 0.029(3) 0.035(3) -0.012(2) 0.0057(18) 0.0031(19)
C5A 0.046(4) 0.022(3) 0.049(5) 0.009(3) 0.013(3) 0.011(3)
C6 0.0497(17) 0.0535(18) 0.0185(10) -0.0005(11) 0.0044(10) 0.0159(14)
C6A 0.120(10) 0.025(4) 0.049(6) 0.021(4) 0.018(5) 0.012(5)
C7 0.0190(9) 0.0246(10) 0.0220(10) 0.0005(8) -0.0047(8) -0.0010(8)
C7A 0.0219(18) 0.0225(19) 0.038(2) -0.0103(17) -0.0047(15) -0.0035(15)
C8 0.0190(9) 0.0208(9) 0.0272(10) 0.0036(7) -0.0024(7) 0.0017(7)
C8A 0.0254(18) 0.037(2) 0.0283(19) -0.0126(16) -0.0057(14) 0.0026(16)
C9 0.0210(13) 0.0268(14) 0.0250(12) 0.0021(10) 0.0037(10) -0.0056(9)
C9A 0.0158(16) 0.030(2) 0.041(3) -0.0058(18) -0.0037(17) 0.0014(14)
C10 0.0229(11) 0.0223(11) 0.0423(15) -0.0115(10) -0.0045(10) -0.0004(9)
C10A 0.029(3) 0.061(5) 0.031(2) 0.010(3) -0.005(2) -0.025(3)
C11 0.0274(14) 0.0166(13) 0.0260(14) -0.0008(9) -0.0036(10) 0.0028(10)
C11A 0.057(3) 0.042(3) 0.029(2) -0.0019(19) 0.019(2) -0.003(2)
C12 0.0289(14) 0.028(2) 0.0273(15) 0.0090(13) 0.0050(11) -0.0006(13)
C12A 0.018(4) 0.018(3) 0.031(5) -0.010(3) -0.004(3) 0.002(2)
C13 0.0207(5) 0.0146(5) 0.0190(5) 0.0001(4) -0.0045(4) 0.0002(4)
C14 0.0180(5) 0.0162(5) 0.0212(5) -0.0023(4) -0.0017(4) -0.0001(4)
C15 0.0160(5) 0.0259(6) 0.0230(6) -0.0047(5) 0.0000(4) -0.0011(4)
C16 0.0147(5) 0.0241(6) 0.0204(5) 0.0006(4) -0.0016(4) 0.0015(4)
C17 0.0204(5) 0.0171(5) 0.0188(5) -0.0002(4) -0.0019(4) 0.0014(4)
C18 0.0315(7) 0.0180(6) 0.0327(7) -0.0047(5) -0.0007(6) 0.0022(5)
C19 0.0271(7) 0.0393(8) 0.0197(6) 0.0007(5) 0.0006(5) 0.0034(6)
C20 0.0550(10) 0.0155(6) 0.0237(6) 0.0011(5) 0.0017(6) 0.0078(6)

loop_
_atom_type_symbol
_atom_type_description
_atom_type_scat_dispersion_real
_atom_type_scat_dispersion_imag
_atom_type_scat_source
C C 0.0033 0.0016 'International Tables Vol C Tables 4.2.6.8 and 6.1.1.4'
H H 0.0000 0.0000 'International Tables Vol C Tables 4.2.6.8 and 6.1.1.4'
Fe Fe 0.3463 0.8444 'International Tables Vol C Tables 4.2.6.8 and 6.1.1.4'
N N 0.0061 0.0033 'International Tables Vol C Tables 4.2.6.8 and 6.1.1.4'
O O 0.0106 0.0060 'International Tables Vol C Tables 4.2.6.8 and 6.1.1.4'
P P 0.1023 0.0942 'International Tables Vol C Tables 4.2.6.8 and 6.1.1.4'

loop_
_exptl_crystal_face_index_h
_exptl_crystal_face_index_k
_exptl_crystal_face_index_l
_exptl_crystal_face_perp_dist
-1.00 0.00 1.00 0.1770
1.00 0.00 -1.00 0.1430
1.00 2.00 -2.00 0.1800
-1.00 -2.00 2.00 0.1600
0.00 2.00 -1.00 0.2120
0.00 -2.00 1.00 0.1620
-1.00 2.00 0.00 0.2150
1.00 -2.00 0.00 0.1700
-1.00 0.00 -1.00 0.1150
1.00 0.00 1.00 0.0530
1.00 -1.00 -2.00 0.1850
-1.00 1.00 2.00 0.2060
0.00 -2.00 -1.00 0.1900
0.00 2.00 1.00 0.2350
-1.00 -2.00 0.00 0.2040
1.00 2.00 -1.00 0.1910
0.00 1.00 0.00 0.2430
-1.00 1.00 -2.00 0.1340
0.00 -1.00 -1.00 0.1760
-2.00 -2.00 -1.00 0.1740

loop_
_geom_angle_atom_site_label_1
_geom_angle_atom_site_label_2
_geom_angle_atom_site_label_3
_geom_angle
_geom_angle_site_symmetry_1
_geom_angle_site_symmetry_3
_geom_angle_publ_flag
P1 Fe1 H 89.3(10) . . ?
P1 Fe1 P3 173.48(9) . . ?
P1 Fe1 P4 100.61(9) . . ?
P1A Fe1 H 84.7(10) . . ?
P1A Fe1 P4A 93.18(11) . . ?
P2 Fe1 H 77.3(9) . . ?
P2 Fe1 P1 87.69(7) . . ?
P2 Fe1 P3 96.61(3) . . ?
P2 Fe1 P4 101.63(3) . . ?
P2A Fe1 H 168.2(10) . . ?
P2A Fe1 P1A 84.00(15) . . ?
P2A Fe1 P4A 101.57(5) . . ?
P3 Fe1 H 86.9(10) . . ?
P3 Fe1 P1A 171.55(14) . . ?
P3 Fe1 P2A 104.35(3) . . ?
P3 Fe1 P4 83.36(2) . . ?
P3 Fe1 P4A 83.97(4) . . ?
P4 Fe1 H 170.1(10) . . ?
P4A Fe1 H 75.9(9) . . ?
C13 Fe1 H 86.3(9) . . ?
C13 Fe1 P1 82.61(8) . . ?
C13 Fe1 P1A 88.40(13) . . ?
C13 Fe1 P2 161.12(5) . . ?
C13 Fe1 P2A 96.53(5) . . ?
C13 Fe1 P3 91.87(4) . . ?
C13 Fe1 P4 96.07(4) . . ?
C13 Fe1 P4A 161.90(5) . . ?
C1 P1 Fe1 109.98(18) . . ?
C3 P1 Fe1 120.01(19) . . ?
C3 P1 C1 101.2(2) . . ?
C4 P1 Fe1 120.22(19) . . ?
C4 P1 C1 103.1(2) . . ?
C4 P1 C3 99.6(2) . . ?
C1A P1A Fe1 110.9(4) . . ?
C3A P1A Fe1 128.3(4) . . ?
C3A P1A C1A 97.8(7) . . ?
C3A P1A C4A 99.0(6) . . ?
C4A P1A Fe1 115.5(3) . . ?
C4A P1A C1A 101.1(6) . . ?
C2 P2 Fe1 109.37(10) . . ?
C5 P2 Fe1 115.1(5) . . ?
C5 P2 C2 100.1(5) . . ?
C5 P2 C6 98.2(5) . . ?
C6 P2 Fe1 128.85(11) . . ?
C6 P2 C2 101.08(16) . . ?
C2A P2A Fe1 111.0(2) . . ?
C5A P2A Fe1 123.3(3) . . ?
C5A P2A C2A 100.3(4) . . ?
C5A P2A C6A 97.6(6) . . ?
C6A P2A Fe1 121.1(5) . . ?
C6A P2A C2A 99.3(6) . . ?
C7 P3 Fe1 112.16(8) . . ?
C7 P3 C9 101.52(14) . . ?
C7 P3 C10 100.59(12) . . ?
C7A P3 Fe1 112.72(15) . . ?
C7A P3 C9A 101.8(2) . . ?
C7A P3 C10A 108.2(3) . . ?
C9 P3 Fe1 120.66(13) . . ?
C9 P3 C10 97.99(15) . . ?
C9A P3 Fe1 115.88(14) . . ?
C10 P3 Fe1 120.51(8) . . ?
C10A P3 Fe1 118.2(2) . . ?
C10A P3 C9A 98.0(3) . . ?
C8 P4 Fe1 110.57(7) . . ?
C11 P4 Fe1 127.07(14) . . ?
C11 P4 C8 98.18(14) . . ?
C11 P4 C12 97.1(3) . . ?
C12 P4 Fe1 117.9(2) . . ?
C12 P4 C8 101.91(16) . . ?
C8A P4A Fe1 108.39(15) . . ?
C11A P4A Fe1 130.6(2) . . ?
C11A P4A C8A 99.2(3) . . ?
C11A P4A C12A 98.8(8) . . ?
C12A P4A Fe1 115.4(7) . . ?
C12A P4A C8A 99.5(6) . . ?
C14 N1 C13 106.63(11) . . ?
C14 N2 C18 119.91(12) . . ?
C15 N2 C14 120.05(12) . . ?
C15 N2 C18 120.04(12) . . ?
C15 N3 C16 126.99(12) . . ?
C15 N3 C19 116.50(12) . . ?
C16 N3 C19 116.48(12) . . ?
C13 N4 C17 108.98(11) . . ?
C13 N4 C20 128.98(12) . . ?
C17 N4 C20 122.03(11) . . ?
P1 C1 H1A 109.8 . . ?
P1 C1 H1B 109.8 . . ?
H1A C1 H1B 108.3 . . ?
C2 C1 P1 109.3(2) . . ?
C2 C1 H1A 109.8 . . ?
C2 C1 H1B 109.8 . . ?
P1A C1A H1AA 109.0 . . ?
P1A C1A H1AB 109.0 . . ?
H1AA C1A H1AB 107.8 . . ?
C2A C1A P1A 112.7(7) . . ?
C2A C1A H1AA 109.0 . . ?
C2A C1A H1AB 109.0 . . ?
P2 C2 H2A 109.8 . . ?
P2 C2 H2B 109.8 . . ?
C1 C2 P2 109.5(2) . . ?
C1 C2 H2A 109.8 . . ?
C1 C2 H2B 109.8 . . ?
H2A C2 H2B 108.2 . . ?
P2A C2A H2AA 107.7 . . ?
P2A C2A H2AB 107.7 . . ?
C1A C2A P2A 118.6(5) . . ?
C1A C2A H2AA 107.7 . . ?
C1A C2A H2AB 107.7 . . ?
H2AA C2A H2AB 107.1 . . ?
P1 C3 H3A 109.5 . . ?
P1 C3 H3B 109.5 . . ?
P1 C3 H3C 109.5 . . ?
H3A C3 H3B 109.5 . . ?
H3A C3 H3C 109.5 . . ?
H3B C3 H3C 109.5 . . ?
P1A C3A H3AA 109.5 . . ?
P1A C3A H3AB 109.5 . . ?
P1A C3A H3AC 109.5 . . ?
H3AA C3A H3AB 109.5 . . ?
H3AA C3A H3AC 109.5 . . ?
H3AB C3A H3AC 109.5 . . ?
P1 C4 H4A 109.5 . . ?
P1 C4 H4B 109.5 . . ?
P1 C4 H4C 109.5 . . ?
H4A C4 H4B 109.5 . . ?
H4A C4 H4C 109.5 . . ?
H4B C4 H4C 109.5 . . ?
P1A C4A H4AA 109.5 . . ?
P1A C4A H4AB 109.5 . . ?
P1A C4A H4AC 109.5 . . ?
H4AA C4A H4AB 109.5 . . ?
H4AA C4A H4AC 109.5 . . ?
H4AB C4A H4AC 109.5 . . ?
P2 C5 H5A 109.5 . . ?
P2 C5 H5B 109.5 . . ?
P2 C5 H5C 109.5 . . ?
H5A C5 H5B 109.5 . . ?
H5A C5 H5C 109.5 . . ?
H5B C5 H5C 109.5 . . ?
P2A C5A H5AA 109.5 . . ?
P2A C5A H5AB 109.5 . . ?
P2A C5A H5AC 109.5 . . ?
H5AA C5A H5AB 109.5 . . ?
H5AA C5A H5AC 109.5 . . ?
H5AB C5A H5AC 109.5 . . ?
P2 C6 H6A 109.5 . . ?
P2 C6 H6B 109.5 . . ?
P2 C6 H6C 109.5 . . ?
H6A C6 H6B 109.5 . . ?
H6A C6 H6C 109.5 . . ?
H6B C6 H6C 109.5 . . ?
P2A C6A H6AA 109.5 . . ?
P2A C6A H6AB 109.5 . . ?
P2A C6A H6AC 109.5 . . ?
H6AA C6A H6AB 109.5 . . ?
H6AA C6A H6AC 109.5 . . ?
H6AB C6A H6AC 109.5 . . ?
P3 C7 H7A 110.7 . . ?
P3 C7 H7B 110.7 . . ?
H7A C7 H7B 108.8 . . ?
C8 C7 P3 105.45(15) . . ?
C8 C7 H7A 110.7 . . ?
C8 C7 H7B 110.7 . . ?
P3 C7A H7AA 110.0 . . ?
P3 C7A H7AB 110.0 . . ?
H7AA C7A H7AB 108.3 . . ?
C8A C7A P3 108.6(3) . . ?
C8A C7A H7AA 110.0 . . ?
C8A C7A H7AB 110.0 . . ?
P4 C8 H8A 109.6 . . ?
P4 C8 H8B 109.6 . . ?
C7 C8 P4 110.47(15) . . ?
C7 C8 H8A 109.6 . . ?
C7 C8 H8B 109.6 . . ?
H8A C8 H8B 108.1 . . ?
P4A C8A H8AA 110.0 . . ?
P4A C8A H8AB 110.0 . . ?
C7A C8A P4A 108.5(3) . . ?
C7A C8A H8AA 110.0 . . ?
C7A C8A H8AB 110.0 . . ?
H8AA C8A H8AB 108.4 . . ?
P3 C9 H9A 109.5 . . ?
P3 C9 H9B 109.5 . . ?
P3 C9 H9C 109.5 . . ?
H9A C9 H9B 109.5 . . ?
H9A C9 H9C 109.5 . . ?
H9B C9 H9C 109.5 . . ?
P3 C9A H9AA 109.5 . . ?
P3 C9A H9AB 109.5 . . ?
P3 C9A H9AC 109.5 . . ?
H9AA C9A H9AB 109.5 . . ?
H9AA C9A H9AC 109.5 . . ?
H9AB C9A H9AC 109.5 . . ?
P3 C10 H10A 109.5 . . ?
P3 C10 H10B 109.5 . . ?
P3 C10 H10C 109.5 . . ?
H10A C10 H10B 109.5 . . ?
H10A C10 H10C 109.5 . . ?
H10B C10 H10C 109.5 . . ?
P3 C10A H10D 109.5 . . ?
P3 C10A H10E 109.5 . . ?
P3 C10A H10F 109.5 . . ?
H10D C10A H10E 109.5 . . ?
H10D C10A H10F 109.5 . . ?
H10E C10A H10F 109.5 . . ?
P4 C11 H11A 109.5 . . ?
P4 C11 H11B 109.5 . . ?
P4 C11 H11C 109.5 . . ?
H11A C11 H11B 109.5 . . ?
H11A C11 H11C 109.5 . . ?
H11B C11 H11C 109.5 . . ?
P4A C11A H11D 109.5 . . ?
P4A C11A H11E 109.5 . . ?
P4A C11A H11F 109.5 . . ?
H11D C11A H11E 109.5 . . ?
H11D C11A H11F 109.5 . . ?
H11E C11A H11F 109.5 . . ?
P4 C12 H12A 109.5 . . ?
P4 C12 H12B 109.5 . . ?
P4 C12 H12C 109.5 . . ?
H12A C12 H12B 109.5 . . ?
H12A C12 H12C 109.5 . . ?
H12B C12 H12C 109.5 . . ?
P4A C12A H12D 109.5 . . ?
P4A C12A H12E 109.5 . . ?
P4A C12A H12F 109.5 . . ?
H12D C12A H12E 109.5 . . ?
H12D C12A H12F 109.5 . . ?
H12E C12A H12F 109.5 . . ?
N1 C13 Fe1 124.42(9) . . ?
N1 C13 N4 107.59(11) . . ?
N4 C13 Fe1 127.78(9) . . ?
N1 C14 N2 125.45(12) . . ?
N1 C14 C17 112.69(12) . . ?
C17 C14 N2 121.86(12) . . ?
O1 C15 N2 121.58(14) . . ?
O1 C15 N3 121.86(14) . . ?
N2 C15 N3 116.56(12) . . ?
O2 C16 N3 119.53(12) . . ?
O2 C16 C17 128.71(13) . . ?
C17 C16 N3 111.76(12) . . ?
N4 C17 C16 133.15(12) . . ?
C14 C17 N4 104.11(11) . . ?
C14 C17 C16 122.72(12) . . ?
N2 C18 H18A 109.5 . . ?
N2 C18 H18B 109.5 . . ?
N2 C18 H18C 109.5 . . ?
H18A C18 H18B 109.5 . . ?
H18A C18 H18C 109.5 . . ?
H18B C18 H18C 109.5 . . ?
N3 C19 H19A 109.5 . . ?
N3 C19 H19B 109.5 . . ?
N3 C19 H19C 109.5 . . ?
H19A C19 H19B 109.5 . . ?
H19A C19 H19C 109.5 . . ?
H19B C19 H19C 109.5 . . ?
N4 C20 H20A 109.5 . . ?
N4 C20 H20B 109.5 . . ?
N4 C20 H20C 109.5 . . ?
H20A C20 H20B 109.5 . . ?
H20A C20 H20C 109.5 . . ?
H20B C20 H20C 109.5 . . ?

loop_
_geom_bond_atom_site_label_1
_geom_bond_atom_site_label_2
_geom_bond_distance
_geom_bond_site_symmetry_2
_geom_bond_publ_flag
Fe1 H 1.45(2) . ?
Fe1 P1 2.151(3) . ?
Fe1 P1A 2.237(5) . ?
Fe1 P2 2.1298(9) . ?
Fe1 P2A 2.2127(10) . ?
Fe1 P3 2.1791(4) . ?
Fe1 P4 2.2329(6) . ?
Fe1 P4A 2.2636(15) . ?
Fe1 C13 1.9595(13) . ?
P1 C1 1.881(4) . ?
P1 C3 1.811(4) . ?
P1 C4 1.784(5) . ?
P1A C1A 1.880(10) . ?
P1A C3A 1.743(9) . ?
P1A C4A 1.815(6) . ?
P2 C2 1.846(3) . ?
P2 C5 1.813(10) . ?
P2 C6 1.845(3) . ?
P2A C2A 1.831(6) . ?
P2A C5A 1.810(8) . ?
P2A C6A 1.813(12) . ?
P3 C7 1.817(2) . ?
P3 C7A 1.742(4) . ?
P3 C9 1.827(4) . ?
P3 C9A 1.887(4) . ?
P3 C10 1.887(2) . ?
P3 C10A 1.794(7) . ?
P4 C8 1.858(2) . ?
P4 C11 1.843(4) . ?
P4 C12 1.847(5) . ?
P4A C8A 1.850(4) . ?
P4A C11A 1.838(5) . ?
P4A C12A 1.841(14) . ?
O1 C15 1.2264(17) . ?
O2 C16 1.2332(17) . ?
N1 C13 1.3761(17) . ?
N1 C14 1.3387(17) . ?
N2 C14 1.3761(17) . ?
N2 C15 1.3726(19) . ?
N2 C18 1.4556(19) . ?
N3 C15 1.3892(19) . ?
N3 C16 1.4224(18) . ?
N3 C19 1.4615(19) . ?
N4 C13 1.3877(17) . ?
N4 C17 1.3913(17) . ?
N4 C20 1.4518(18) . ?
C1 H1A 0.9900 . ?
C1 H1B 0.9900 . ?
C1 C2 1.488(5) . ?
C1A H1AA 0.9900 . ?
C1A H1AB 0.9900 . ?
C1A C2A 1.369(11) . ?
C2 H2A 0.9900 . ?
C2 H2B 0.9900 . ?
C2A H2AA 0.9900 . ?
C2A H2AB 0.9900 . ?
C3 H3A 0.9800 . ?
C3 H3B 0.9800 . ?
C3 H3C 0.9800 . ?
C3A H3AA 0.9800 . ?
C3A H3AB 0.9800 . ?
C3A H3AC 0.9800 . ?
C4 H4A 0.9800 . ?
C4 H4B 0.9800 . ?
C4 H4C 0.9800 . ?
C4A H4AA 0.9800 . ?
C4A H4AB 0.9800 . ?
C4A H4AC 0.9800 . ?
C5 H5A 0.9800 . ?
C5 H5B 0.9800 . ?
C5 H5C 0.9800 . ?
C5A H5AA 0.9800 . ?
C5A H5AB 0.9800 . ?
C5A H5AC 0.9800 . ?
C6 H6A 0.9800 . ?
C6 H6B 0.9800 . ?
C6 H6C 0.9800 . ?
C6A H6AA 0.9800 . ?
C6A H6AB 0.9800 . ?
C6A H6AC 0.9800 . ?
C7 H7A 0.9900 . ?
C7 H7B 0.9900 . ?
C7 C8 1.530(3) . ?
C7A H7AA 0.9900 . ?
C7A H7AB 0.9900 . ?
C7A C8A 1.529(7) . ?
C8 H8A 0.9900 . ?
C8 H8B 0.9900 . ?
C8A H8AA 0.9900 . ?
C8A H8AB 0.9900 . ?
C9 H9A 0.9800 . ?
C9 H9B 0.9800 . ?
C9 H9C 0.9800 . ?
C9A H9AA 0.9800 . ?
C9A H9AB 0.9800 . ?
C9A H9AC 0.9800 . ?
C10 H10A 0.9800 . ?
C10 H10B 0.9800 . ?
C10 H10C 0.9800 . ?
C10A H10D 0.9800 . ?
C10A H10E 0.9800 . ?
C10A H10F 0.9800 . ?
C11 H11A 0.9800 . ?
C11 H11B 0.9800 . ?
C11 H11C 0.9800 . ?
C11A H11D 0.9800 . ?
C11A H11E 0.9800 . ?
C11A H11F 0.9800 . ?
C12 H12A 0.9800 . ?
C12 H12B 0.9800 . ?
C12 H12C 0.9800 . ?
C12A H12D 0.9800 . ?
C12A H12E 0.9800 . ?
C12A H12F 0.9800 . ?
C14 C17 1.3716(18) . ?
C16 C17 1.4101(18) . ?
C18 H18A 0.9800 . ?
C18 H18B 0.9800 . ?
C18 H18C 0.9800 . ?
C19 H19A 0.9800 . ?
C19 H19B 0.9800 . ?
C19 H19C 0.9800 . ?
C20 H20A 0.9800 . ?
C20 H20B 0.9800 . ?
C20 H20C 0.9800 . ?

loop_
_geom_torsion_atom_site_label_1
_geom_torsion_atom_site_label_2
_geom_torsion_atom_site_label_3
_geom_torsion_atom_site_label_4
_geom_torsion
_geom_torsion_site_symmetry_1
_geom_torsion_site_symmetry_2
_geom_torsion_site_symmetry_3
_geom_torsion_site_symmetry_4
_geom_torsion_publ_flag
Fe1 P1 C1 C2 24.5(3) . . . . ?
Fe1 P1A C1A C2A -15.1(15) . . . . ?
Fe1 P2 C2 C1 39.0(2) . . . . ?
Fe1 P2A C2A C1A 7.4(13) . . . . ?
Fe1 P3 C7 C8 -45.43(19) . . . . ?
Fe1 P3 C7A C8A -41.2(4) . . . . ?
Fe1 P4 C8 C7 -23.71(18) . . . . ?
Fe1 P4A C8A C7A -31.5(4) . . . . ?
P1 C1 C2 P2 -38.6(3) . . . . ?
P1A C1A C2A P2A 4.9(17) . . . . ?
P3 C7 C8 P4 41.2(2) . . . . ?
P3 C7A C8A P4A 44.8(4) . . . . ?
O2 C16 C17 N4 -0.6(3) . . . . ?
O2 C16 C17 C14 -178.80(14) . . . . ?
N1 C14 C17 N4 -0.31(15) . . . . ?
N1 C14 C17 C16 178.33(12) . . . . ?
N2 C14 C17 N4 179.80(12) . . . . ?
N2 C14 C17 C16 -1.6(2) . . . . ?
N3 C16 C17 N4 179.02(14) . . . . ?
N3 C16 C17 C14 0.83(18) . . . . ?
C3 P1 C1 C2 152.5(2) . . . . ?
C3A P1A C1A C2A 121.1(13) . . . . ?
C4 P1 C1 C2 -104.8(3) . . . . ?
C4A P1A C1A C2A -138.2(12) . . . . ?
C5 P2 C2 C1 -82.3(5) . . . . ?
C5A P2A C2A C1A 139.3(13) . . . . ?
C6 P2 C2 C1 177.3(2) . . . . ?
C6A P2A C2A C1A -121.2(13) . . . . ?
C9 P3 C7 C8 84.7(2) . . . . ?
C9A P3 C7A C8A 83.6(3) . . . . ?
C10 P3 C7 C8 -174.76(18) . . . . ?
C10A P3 C7A C8A -173.8(4) . . . . ?
C11 P4 C8 C7 -158.5(2) . . . . ?
C11A P4A C8A C7A -170.0(3) . . . . ?
C12 P4 C8 C7 102.4(3) . . . . ?
C12A P4A C8A C7A 89.4(8) . . . . ?
C13 N1 C14 N2 179.69(13) . . . . ?
C13 N1 C14 C17 -0.19(16) . . . . ?
C13 N4 C17 C14 0.69(15) . . . . ?
C13 N4 C17 C16 -177.74(14) . . . . ?
C14 N1 C13 Fe1 -174.41(9) . . . . ?
C14 N1 C13 N4 0.62(15) . . . . ?
C14 N2 C15 O1 177.21(13) . . . . ?
C14 N2 C15 N3 -2.84(19) . . . . ?
C15 N2 C14 N1 -177.28(13) . . . . ?
C15 N2 C14 C17 2.6(2) . . . . ?
C15 N3 C16 O2 178.36(13) . . . . ?
C15 N3 C16 C17 -1.31(19) . . . . ?
C16 N3 C15 O1 -177.69(13) . . . . ?
C16 N3 C15 N2 2.4(2) . . . . ?
C17 N4 C13 Fe1 173.98(10) . . . . ?
C17 N4 C13 N1 -0.83(15) . . . . ?
C18 N2 C14 N1 2.9(2) . . . . ?
C18 N2 C14 C17 -177.20(13) . . . . ?
C18 N2 C15 O1 -3.0(2) . . . . ?
C18 N2 C15 N3 176.95(12) . . . . ?
C19 N3 C15 O1 0.2(2) . . . . ?
C19 N3 C15 N2 -179.74(12) . . . . ?
C19 N3 C16 O2 0.45(19) . . . . ?
C19 N3 C16 C17 -179.22(12) . . . . ?
C20 N4 C13 Fe1 -5.1(2) . . . . ?
C20 N4 C13 N1 -179.90(15) . . . . ?
C20 N4 C17 C14 179.83(14) . . . . ?
C20 N4 C17 C16 1.4(2) . . . . ?
